data_2228909
loop_
_publ_author_name
'Wang, Ming-Liang'
'Dong, Bao-Li'
'Li, Yong-Hua'

_publ_section_title
;
 1-[5-(Anthracen-9-yl)-3-phenyl-4,5-dihydro-1<i>H</i>-pyrazol-1-yl]ethanone
;
_journal_coeditor_code XU5095
_journal_issue 1
_journal_name_full 'Acta Crystallographica Section E'
_journal_page_first o94
_journal_paper_doi 10.1107/S160053681005018X
_journal_volume 67
_journal_year 2011
_chemical_formula_iupac 'C25 H20 N2 O'
_chemical_formula_moiety 'C25 H20 N2 O'
_chemical_formula_sum 'C25 H20 N2 O'
_chemical_formula_weight 364.43
_chemical_name_common
;
1-acetyl-3-phenyl-5-(9-anthryl)-2-pyrazoline
;
_chemical_name_systematic
;
1-[5-(Anthracen-9-yl)-3-phenyl-4,5-dihydro-1<i>H</i>-pyrazol-1-yl]ethanone
;
_space_group_IT_number 14
_symmetry_cell_setting monoclinic
_symmetry_space_group_name_Hall '-P 2yn'
_symmetry_space_group_name_H-M 'P 1 21/n 1'
_atom_sites_solution_hydrogens geom
_atom_sites_solution_primary direct
_atom_sites_solution_secondary difmap
_audit_creation_method SHELXL-97
_cell_angle_alpha 90.00
_cell_angle_beta 91.49(3)
_cell_angle_gamma 90.00
_cell_formula_units_Z 4
_cell_length_a 8.7102(17)
_cell_length_b 16.251(3)
_cell_length_c 13.309(3)
_cell_measurement_reflns_used 3850
_cell_measurement_temperature 293(2)
_cell_measurement_theta_max 25.0
_cell_measurement_theta_min 2.6
_cell_volume 1883.2(7)
_computing_cell_refinement 'CrystalClear (Rigaku, 2005)'
_computing_data_collection 'CrystalClear (Rigaku, 2005)'
_computing_data_reduction 'CrystalClear (Rigaku, 2005)'
_computing_molecular_graphics 'SHELXTL (Sheldrick, 2008)'
_computing_publication_material 'SHELXTL (Sheldrick, 2008)'
_computing_structure_refinement 'SHELXTL (Sheldrick, 2008)'
_computing_structure_solution 'SHELXTL (Sheldrick, 2008)'
_diffrn_ambient_temperature 293(2)
_diffrn_detector_area_resol_mean 13.6
_diffrn_measured_fraction_theta_full 0.998
_diffrn_measured_fraction_theta_max 0.998
_diffrn_measurement_device_type 'Rigaku SCXmini'
_diffrn_measurement_method '\f and \w'
_diffrn_radiation_monochromator graphite
_diffrn_radiation_source 'fine-focus sealed tube'
_diffrn_radiation_type MoK\a
_diffrn_radiation_wavelength 0.71073
_diffrn_reflns_av_R_equivalents 0.0904
_diffrn_reflns_av_sigmaI/netI 0.0716
_diffrn_reflns_limit_h_max 10
_diffrn_reflns_limit_h_min -10
_diffrn_reflns_limit_k_max 19
_diffrn_reflns_limit_k_min -19
_diffrn_reflns_limit_l_max 16
_diffrn_reflns_limit_l_min -16
_diffrn_reflns_number 16656
_diffrn_reflns_theta_full 25.60
_diffrn_reflns_theta_max 25.60
_diffrn_reflns_theta_min 3.03
_diffrn_standards_number 0
_exptl_absorpt_coefficient_mu 0.079
_exptl_absorpt_correction_type none
_exptl_crystal_colour yellow
_exptl_crystal_density_diffrn 1.285
_exptl_crystal_density_method 'not measured'
_exptl_crystal_description Block
_exptl_crystal_F_000 768
_exptl_crystal_size_max 0.30
_exptl_crystal_size_mid 0.24
_exptl_crystal_size_min 0.20
_refine_diff_density_max 0.137
_refine_diff_density_min -0.147
_refine_ls_extinction_coef 0.0174(17)
_refine_ls_extinction_expression Fc^*^=kFc[1+0.001xFc^2^\l^3^/sin(2\q)]^-1/4^
_refine_ls_extinction_method 'SHELXTL (Sheldrick, 2008)'
_refine_ls_goodness_of_fit_ref 1.040
_refine_ls_hydrogen_treatment constr
_refine_ls_matrix_type full
_refine_ls_number_parameters 255
_refine_ls_number_reflns 3538
_refine_ls_number_restraints 0
_refine_ls_restrained_S_all 1.040
_refine_ls_R_factor_all 0.1272
_refine_ls_R_factor_gt 0.0647
_refine_ls_shift/su_max 0.001
_refine_ls_shift/su_mean 0.000
_refine_ls_structure_factor_coef Fsqd
_refine_ls_weighting_details 'calc w=1/[\s^2^(Fo^2^)+(0.0507P)^2^+0.2473P] where P=(Fo^2^+2Fc^2^)/3'
_refine_ls_weighting_scheme calc
_refine_ls_wR_factor_gt 0.1229
_refine_ls_wR_factor_ref 0.1423
_reflns_number_gt 2021
_reflns_number_total 3538
_reflns_threshold_expression I>2sigma(I)
_cod_data_source_file xu5095.cif
_cod_data_source_block I
_cod_original_sg_symbol_H-M 'P 21/n'
_cod_database_code 2228909
_cod_database_fobs_code 2228909

loop_
_symmetry_equiv_pos_as_xyz
'x, y, z'
'-x+1/2, y+1/2, -z+1/2'
'-x, -y, -z'
'x-1/2, -y-1/2, z-1/2'

loop_
_atom_site_type_symbol
_atom_site_label
_atom_site_fract_x
_atom_site_fract_y
_atom_site_fract_z
_atom_site_U_iso_or_equiv
_atom_site_adp_type
_atom_site_calc_flag
_atom_site_refinement_flags
_atom_site_occupancy
_atom_site_disorder_assembly
_atom_site_disorder_group
N N1 0.4492(2) 0.69151(12) 0.36622(16) 0.0460(6) Uani d . 1 . .
N N2 0.4001(2) 0.61021(12) 0.36062(16) 0.0462(6) Uani d . 1 . .
O O1 0.5886(2) 0.79431(13) 0.30449(17) 0.0783(7) Uani d . 1 . .
C C1 0.1365(3) 0.76484(17) 0.35515(19) 0.0487(7) Uani d . 1 . .
H H1A 0.1765 0.7119 0.3520 0.058 Uiso calc R 1 . .
C C2 0.0037(3) 0.78223(18) 0.30343(19) 0.0529(7) Uani d . 1 . .
H H2B -0.0474 0.7406 0.2682 0.063 Uiso calc R 1 . .
C C3 -0.0573(3) 0.86234(18) 0.3024(2) 0.0527(7) Uani d . 1 . .
H H3A -0.1465 0.8740 0.2653 0.063 Uiso calc R 1 . .
C C4 0.0144(3) 0.92193(17) 0.35558(19) 0.0504(7) Uani d . 1 . .
H H4A -0.0245 0.9752 0.3528 0.061 Uiso calc R 1 . .
C C5 0.1481(3) 0.90571(15) 0.41604(19) 0.0430(7) Uani d . 1 . .
C C6 0.2101(3) 0.96556(16) 0.47959(19) 0.0463(7) Uani d . 1 . .
H H6A 0.1674 1.0180 0.4788 0.056 Uiso calc R 1 . .
C C7 0.3337(3) 0.94940(15) 0.54413(19) 0.0441(7) Uani d . 1 . .
C C8 0.3868(3) 1.00942(16) 0.6146(2) 0.0521(7) Uani d . 1 . .
H H8A 0.3380 1.0603 0.6168 0.063 Uiso calc R 1 . .
C C9 0.5058(4) 0.99439(18) 0.6782(2) 0.0581(8) Uani d . 1 . .
H H9A 0.5372 1.0339 0.7249 0.070 Uiso calc R 1 . .
C C10 0.5831(3) 0.91788(18) 0.67331(19) 0.0579(8) Uani d . 1 . .
H H10A 0.6663 0.9076 0.7167 0.069 Uiso calc R 1 . .
C C11 0.5375(3) 0.85926(17) 0.60629(19) 0.0521(7) Uani d . 1 . .
H H11A 0.5917 0.8100 0.6041 0.063 Uiso calc R 1 . .
C C12 0.4088(3) 0.87087(15) 0.53899(18) 0.0402(6) Uani d . 1 . .
C C13 0.3515(3) 0.81000(15) 0.47169(18) 0.0416(6) Uani d . 1 . .
C C14 0.2165(3) 0.82539(15) 0.41421(18) 0.0404(6) Uani d . 1 . .
C C15 0.4337(3) 0.72775(15) 0.46727(19) 0.0485(7) Uani d . 1 . .
H H15A 0.5368 0.7347 0.4972 0.058 Uiso calc R 1 . .
C C16 0.3539(3) 0.65722(15) 0.52291(19) 0.0553(8) Uani d . 1 . .
H H16A 0.4134 0.6405 0.5821 0.066 Uiso calc R 1 . .
H H16B 0.2518 0.6733 0.5429 0.066 Uiso calc R 1 . .
C C17 0.3464(3) 0.58952(15) 0.4462(2) 0.0447(7) Uani d . 1 . .
C C18 0.5338(3) 0.72582(18) 0.2927(2) 0.0547(8) Uani d . 1 . .
C C19 0.5526(4) 0.67627(19) 0.1987(2) 0.0841(11) Uani d . 1 . .
H H19A 0.5996 0.7097 0.1486 0.126 Uiso calc R 1 . .
H H19B 0.4538 0.6580 0.1742 0.126 Uiso calc R 1 . .
H H19C 0.6166 0.6294 0.2132 0.126 Uiso calc R 1 . .
C C20 0.2820(3) 0.50776(15) 0.4632(2) 0.0456(7) Uani d . 1 . .
C C21 0.2784(3) 0.44894(17) 0.3877(2) 0.0548(8) Uani d . 1 . .
H H21A 0.3193 0.4612 0.3256 0.066 Uiso calc R 1 . .
C C22 0.2152(3) 0.37274(17) 0.4034(2) 0.0654(9) Uani d . 1 . .
H H22A 0.2129 0.3343 0.3517 0.078 Uiso calc R 1 . .
C C23 0.1557(4) 0.3528(2) 0.4944(3) 0.0726(10) Uani d . 1 . .
H H23A 0.1140 0.3010 0.5048 0.087 Uiso calc R 1 . .
C C24 0.1582(4) 0.4102(2) 0.5699(3) 0.0811(10) Uani d . 1 . .
H H24A 0.1183 0.3971 0.6321 0.097 Uiso calc R 1 . .
C C25 0.2195(4) 0.48683(19) 0.5542(2) 0.0690(9) Uani d . 1 . .
H H25A 0.2190 0.5254 0.6057 0.083 Uiso calc R 1 . .

loop_
_atom_site_aniso_label
_atom_site_aniso_U_11
_atom_site_aniso_U_22
_atom_site_aniso_U_33
_atom_site_aniso_U_12
_atom_site_aniso_U_13
_atom_site_aniso_U_23
N1 0.0528(14) 0.0359(13) 0.0500(14) -0.0003(10) 0.0125(11) -0.0049(10)
N2 0.0511(14) 0.0351(14) 0.0529(15) -0.0004(10) 0.0099(11) -0.0014(10)
O1 0.0781(16) 0.0536(14) 0.1048(18) -0.0203(11) 0.0346(13) -0.0108(12)
C1 0.0473(18) 0.0493(17) 0.0500(17) -0.0010(13) 0.0088(14) -0.0074(13)
C2 0.0492(18) 0.064(2) 0.0454(17) -0.0042(14) 0.0061(14) -0.0068(14)
C3 0.0457(18) 0.065(2) 0.0478(17) 0.0071(15) 0.0057(13) -0.0004(14)
C4 0.0485(18) 0.0535(19) 0.0497(17) 0.0095(14) 0.0098(14) 0.0053(14)
C5 0.0421(17) 0.0445(17) 0.0430(15) 0.0008(12) 0.0136(12) 0.0029(12)
C6 0.0496(18) 0.0370(16) 0.0531(18) 0.0044(12) 0.0148(14) 0.0007(13)
C7 0.0500(18) 0.0393(16) 0.0438(16) -0.0041(12) 0.0178(13) -0.0030(12)
C8 0.059(2) 0.0425(17) 0.0554(18) -0.0078(13) 0.0183(16) -0.0112(13)
C9 0.073(2) 0.055(2) 0.0469(18) -0.0178(16) 0.0110(16) -0.0100(14)
C10 0.070(2) 0.059(2) 0.0444(17) -0.0115(16) -0.0028(14) 0.0003(14)
C11 0.061(2) 0.0496(18) 0.0457(17) -0.0015(14) 0.0003(14) 0.0004(13)
C12 0.0431(16) 0.0384(16) 0.0394(15) -0.0048(12) 0.0087(12) 0.0042(11)
C13 0.0469(17) 0.0353(15) 0.0433(15) -0.0005(12) 0.0114(13) -0.0006(11)
C14 0.0406(16) 0.0378(16) 0.0430(15) 0.0002(11) 0.0091(12) -0.0017(11)
C15 0.0525(17) 0.0430(17) 0.0499(17) 0.0043(13) -0.0007(13) -0.0057(13)
C16 0.080(2) 0.0434(17) 0.0427(16) 0.0065(14) 0.0023(14) 0.0010(13)
C17 0.0510(17) 0.0388(17) 0.0443(17) 0.0086(12) 0.0014(13) 0.0009(12)
C18 0.0534(18) 0.0440(19) 0.068(2) -0.0033(14) 0.0189(15) -0.0008(15)
C19 0.112(3) 0.068(2) 0.075(2) -0.0151(19) 0.053(2) -0.0067(18)
C20 0.0470(17) 0.0408(17) 0.0494(17) 0.0076(12) 0.0051(13) 0.0030(13)
C21 0.0619(19) 0.0480(19) 0.0550(19) 0.0023(14) 0.0136(14) 0.0019(14)
C22 0.082(2) 0.0430(19) 0.072(2) -0.0049(16) 0.0147(17) -0.0024(15)
C23 0.080(2) 0.053(2) 0.086(3) -0.0091(17) 0.0176(19) 0.0107(19)
C24 0.109(3) 0.063(2) 0.073(2) -0.009(2) 0.032(2) 0.0091(19)
C25 0.098(3) 0.055(2) 0.055(2) -0.0081(17) 0.0166(17) 0.0012(15)

loop_
_atom_type_symbol
_atom_type_description
_atom_type_scat_dispersion_real
_atom_type_scat_dispersion_imag
_atom_type_scat_source
C C 0.0033 0.0016 'International Tables Vol C Tables 4.2.6.8 and 6.1.1.4'
H H 0.0000 0.0000 'International Tables Vol C Tables 4.2.6.8 and 6.1.1.4'
N N 0.0061 0.0033 'International Tables Vol C Tables 4.2.6.8 and 6.1.1.4'
O O 0.0106 0.0060 'International Tables Vol C Tables 4.2.6.8 and 6.1.1.4'

loop_
_geom_angle_atom_site_label_1
_geom_angle_atom_site_label_2
_geom_angle_atom_site_label_3
_geom_angle_site_symmetry_1
_geom_angle_site_symmetry_3
_geom_angle
_geom_angle_publ_flag
C18 N1 N2 . . 121.5(2) ?
C18 N1 C15 . . 123.8(2) ?
N2 N1 C15 . . 113.1(2) ?
C17 N2 N1 . . 108.6(2) ?
C2 C1 C14 . . 122.1(3) ?
C2 C1 H1A . . 118.9 ?
C14 C1 H1A . . 118.9 ?
C1 C2 C3 . . 120.9(3) ?
C1 C2 H2B . . 119.6 ?
C3 C2 H2B . . 119.6 ?
C4 C3 C2 . . 119.5(3) ?
C4 C3 H3A . . 120.2 ?
C2 C3 H3A . . 120.2 ?
C3 C4 C5 . . 121.8(3) ?
C3 C4 H4A . . 119.1 ?
C5 C4 H4A . . 119.1 ?
C6 C5 C4 . . 121.0(2) ?
C6 C5 C14 . . 119.5(2) ?
C4 C5 C14 . . 119.5(2) ?
C7 C6 C5 . . 121.9(2) ?
C7 C6 H6A . . 119.0 ?
C5 C6 H6A . . 119.0 ?
C6 C7 C8 . . 120.9(2) ?
C6 C7 C12 . . 119.1(2) ?
C8 C7 C12 . . 120.0(3) ?
C9 C8 C7 . . 121.5(3) ?
C9 C8 H8A . . 119.2 ?
C7 C8 H8A . . 119.2 ?
C8 C9 C10 . . 119.4(3) ?
C8 C9 H9A . . 120.3 ?
C10 C9 H9A . . 120.3 ?
C11 C10 C9 . . 121.0(3) ?
C11 C10 H10A . . 119.5 ?
C9 C10 H10A . . 119.5 ?
C10 C11 C12 . . 122.0(3) ?
C10 C11 H11A . . 119.0 ?
C12 C11 H11A . . 119.0 ?
C13 C12 C11 . . 124.2(2) ?
C13 C12 C7 . . 119.8(2) ?
C11 C12 C7 . . 116.0(2) ?
C14 C13 C12 . . 119.7(2) ?
C14 C13 C15 . . 121.5(2) ?
C12 C13 C15 . . 118.7(2) ?
C13 C14 C1 . . 124.4(2) ?
C13 C14 C5 . . 119.6(2) ?
C1 C14 C5 . . 116.0(2) ?
N1 C15 C13 . . 116.1(2) ?
N1 C15 C16 . . 101.2(2) ?
C13 C15 C16 . . 114.7(2) ?
N1 C15 H15A . . 108.1 ?
C13 C15 H15A . . 108.1 ?
C16 C15 H15A . . 108.1 ?
C17 C16 C15 . . 103.3(2) ?
C17 C16 H16A . . 111.1 ?
C15 C16 H16A . . 111.1 ?
C17 C16 H16B . . 111.1 ?
C15 C16 H16B . . 111.1 ?
H16A C16 H16B . . 109.1 ?
N2 C17 C20 . . 121.6(2) ?
N2 C17 C16 . . 113.6(2) ?
C20 C17 C16 . . 124.8(2) ?
O1 C18 N1 . . 120.0(3) ?
O1 C18 C19 . . 123.1(3) ?
N1 C18 C19 . . 116.9(2) ?
C18 C19 H19A . . 109.5 ?
C18 C19 H19B . . 109.5 ?
H19A C19 H19B . . 109.5 ?
C18 C19 H19C . . 109.5 ?
H19A C19 H19C . . 109.5 ?
H19B C19 H19C . . 109.5 ?
C25 C20 C21 . . 117.6(3) ?
C25 C20 C17 . . 121.3(2) ?
C21 C20 C17 . . 121.1(2) ?
C22 C21 C20 . . 120.8(3) ?
C22 C21 H21A . . 119.6 ?
C20 C21 H21A . . 119.6 ?
C23 C22 C21 . . 120.7(3) ?
C23 C22 H22A . . 119.6 ?
C21 C22 H22A . . 119.6 ?
C22 C23 C24 . . 119.3(3) ?
C22 C23 H23A . . 120.3 ?
C24 C23 H23A . . 120.3 ?
C23 C24 C25 . . 120.2(3) ?
C23 C24 H24A . . 119.9 ?
C25 C24 H24A . . 119.9 ?
C24 C25 C20 . . 121.3(3) ?
C24 C25 H25A . . 119.3 ?
C20 C25 H25A . . 119.3 ?

loop_
_geom_bond_atom_site_label_1
_geom_bond_atom_site_label_2
_geom_bond_site_symmetry_2
_geom_bond_distance
_geom_bond_publ_flag
N1 C18 . 1.360(3) ?
N1 N2 . 1.390(3) ?
N1 C15 . 1.478(3) ?
N2 C17 . 1.287(3) ?
O1 C18 . 1.220(3) ?
C1 C2 . 1.360(4) ?
C1 C14 . 1.429(3) ?
C1 H1A . 0.9300 ?
C2 C3 . 1.406(4) ?
C2 H2B . 0.9300 ?
C3 C4 . 1.343(4) ?
C3 H3A . 0.9300 ?
C4 C5 . 1.423(4) ?
C4 H4A . 0.9300 ?
C5 C6 . 1.389(3) ?
C5 C14 . 1.435(3) ?
C6 C7 . 1.385(3) ?
C6 H6A . 0.9300 ?
C7 C8 . 1.423(3) ?
C7 C12 . 1.436(3) ?
C8 C9 . 1.343(4) ?
C8 H8A . 0.9300 ?
C9 C10 . 1.416(4) ?
C9 H9A . 0.9300 ?
C10 C11 . 1.357(4) ?
C10 H10A . 0.9300 ?
C11 C12 . 1.430(3) ?
C11 H11A . 0.9300 ?
C12 C13 . 1.416(3) ?
C13 C14 . 1.408(3) ?
C13 C15 . 1.518(3) ?
C15 C16 . 1.540(4) ?
C15 H15A . 0.9800 ?
C16 C17 . 1.501(3) ?
C16 H16A . 0.9700 ?
C16 H16B . 0.9700 ?
C17 C20 . 1.462(3) ?
C18 C19 . 1.500(4) ?
C19 H19A . 0.9600 ?
C19 H19B . 0.9600 ?
C19 H19C . 0.9600 ?
C20 C25 . 1.383(4) ?
C20 C21 . 1.387(3) ?
C21 C22 . 1.373(4) ?
C21 H21A . 0.9300 ?
C22 C23 . 1.368(4) ?
C22 H22A . 0.9300 ?
C23 C24 . 1.371(4) ?
C23 H23A . 0.9300 ?
C24 C25 . 1.374(4) ?
C24 H24A . 0.9300 ?
C25 H25A . 0.9300 ?

loop_
_geom_hbond_atom_site_label_D
_geom_hbond_atom_site_label_H
_geom_hbond_atom_site_label_A
_geom_hbond_site_symmetry_A
_geom_hbond_distance_DH
_geom_hbond_distance_HA
_geom_hbond_distance_DA
_geom_hbond_angle_DHA
C1 H1A N2 . 0.93 2.55 3.404(3) 152
